data_4032669
loop_
_publ_author_name
'Dong, Zhenghao'
'Zhu, Yuanyuan'
'Li, Boyu'
'Wang, Cui'
'Yan, Wenjin'
'Wang, Kairong'
'Wang, Rui'

_publ_section_title
;
 Asymmetric Synthesis of \a-Trifluoromethyl Pyrrolidines through
 Organocatalyzed 1,3-Dipolar Cycloaddition Reaction.
;
_journal_name_full 'The Journal of organic chemistry'
_journal_paper_doi 10.1021/acs.joc.6b02949
_journal_year 2017
_chemical_formula_moiety 'C22 H25 Br F3 N O6'
_chemical_formula_sum 'C22 H25 Br F3 N O6'
_chemical_formula_weight 536.34
_chemical_name_systematic
;
 ?
;
_space_group_crystal_system orthorhombic
_space_group_IT_number 19
_space_group_name_Hall 'P 2ac 2ab'
_space_group_name_H-M_alt 'P 21 21 21'
_symmetry_space_group_name_Hall 'P 2ac 2ab'
_symmetry_space_group_name_H-M 'P 21 21 21'
_atom_sites_solution_hydrogens mixed
_atom_sites_solution_primary iterative
_audit_creation_date 2013-07-19
_audit_creation_method
;
  Olex2 1.2
  (compiled Apr 23 2013 17:54:37, GUI svn.r4466)
;
_cell_angle_alpha 90
_cell_angle_beta 90
_cell_angle_gamma 90
_cell_formula_units_Z 4
_cell_length_a 10.5559(4)
_cell_length_b 10.8496(5)
_cell_length_c 21.9254(8)
_cell_measurement_reflns_used 1912
_cell_measurement_temperature 295.8(4)
_cell_measurement_theta_max 20.9540
_cell_measurement_theta_min 3.7110
_cell_volume 2511.06(18)
_computing_cell_refinement
;
CrysAlisPro, Agilent Technologies,
Version 1.171.36.28 (release 01-02-2013 CrysAlis171 .NET)
(compiled Feb  1 2013,16:14:44)
;
_computing_data_collection
;
CrysAlisPro, Agilent Technologies,
Version 1.171.36.28 (release 01-02-2013 CrysAlis171 .NET)
(compiled Feb  1 2013,16:14:44)
;
_computing_data_reduction
;
CrysAlisPro, Agilent Technologies,
Version 1.171.36.28 (release 01-02-2013 CrysAlis171 .NET)
(compiled Feb  1 2013,16:14:44)
;
_computing_molecular_graphics
;
O. V. Dolomanov, L. J. Bourhis, R. J. Gildea, J. A. K. Howard and H. Puschmann,
OLEX2: a complete structure solution, refinement and analysis program.
J. Appl. Cryst. (2009). 42, 339-341.
;
_computing_publication_material
;
O. V. Dolomanov, L. J. Bourhis, R. J. Gildea, J. A. K. Howard and H. Puschmann,
OLEX2: a complete structure solution, refinement and analysis program.
J. Appl. Cryst. (2009). 42, 339-341.
;
_computing_structure_refinement
;
SHELXL, G.M. Sheldrick, Acta Cryst.
(2008). A64, 112-122
;
_computing_structure_solution 'SUPERFLIP, J. Appl. Cryst. (2007) 40, 786-790'
_diffrn_ambient_temperature 295.8(4)
_diffrn_detector_area_resol_mean 16.0733
_diffrn_measured_fraction_theta_full 0.9959
_diffrn_measured_fraction_theta_max 0.8481
_diffrn_measurement_details
;
#__ type_ start__ end____ width___ exp.time_
  1 omega  -31.00   89.00   1.2000    6.0000
omega____ theta____ kappa____ phi______ frames
    -       22.8075   19.0000  -90.0000 100

#__ type_ start__ end____ width___ exp.time_
  2 omega   39.00   85.80   1.2000    6.0000
omega____ theta____ kappa____ phi______ frames
    -       22.8075 -178.0000 -180.0000 39
;
_diffrn_measurement_device_type 'SuperNova, Dual, Cu at zero, Eos'
_diffrn_measurement_method '\w scans'
_diffrn_orient_matrix_UB_11 0.0630621000
_diffrn_orient_matrix_UB_12 -0.0064471000
_diffrn_orient_matrix_UB_13 0.0106625000
_diffrn_orient_matrix_UB_21 -0.0225414000
_diffrn_orient_matrix_UB_22 -0.0318152000
_diffrn_orient_matrix_UB_23 0.0260824000
_diffrn_orient_matrix_UB_31 0.0054655000
_diffrn_orient_matrix_UB_32 -0.0567550000
_diffrn_orient_matrix_UB_33 -0.0158459000
_diffrn_radiation_monochromator mirror
_diffrn_radiation_type 'Mo K\a'
_diffrn_radiation_wavelength 0.7107
_diffrn_reflns_av_R_equivalents 0.0267
_diffrn_reflns_av_unetI/netI 0.0609
_diffrn_reflns_Laue_measured_fraction_full 0.997
_diffrn_reflns_Laue_measured_fraction_max 0.998
_diffrn_reflns_limit_h_max 13
_diffrn_reflns_limit_h_min -10
_diffrn_reflns_limit_k_max 11
_diffrn_reflns_limit_k_min -13
_diffrn_reflns_limit_l_max 27
_diffrn_reflns_limit_l_min -12
_diffrn_reflns_number 7148
_diffrn_reflns_point_group_measured_fraction_full 0.968
_diffrn_reflns_point_group_measured_fraction_max 0.963
_diffrn_reflns_theta_full 25.500
_diffrn_reflns_theta_max 26.017
_diffrn_reflns_theta_min 3.272
_diffrn_source 'SuperNova (Mo) X-ray Source'
_exptl_absorpt_coefficient_mu 1.695
_exptl_absorpt_correction_T_max 1.00000
_exptl_absorpt_correction_T_min 0.67574
_exptl_absorpt_correction_type multi-scan
_exptl_absorpt_process_details
;
CrysAlisPro, Agilent Technologies,
Version 1.171.36.28 (release 01-02-2013 CrysAlis171 .NET)
(compiled Feb  1 2013,16:14:44)
Empirical absorption correction using spherical harmonics,
 implemented in SCALE3 ABSPACK scaling algorithm.
;
_exptl_crystal_colour
;
;
_exptl_crystal_density_diffrn 1.419
_exptl_crystal_description
;
;
_exptl_crystal_F_000 1096
_refine_diff_density_max 0.225
_refine_diff_density_min -0.392
_refine_diff_density_rms 0.049
_refine_ls_abs_structure_details
;
 Flack x determined using 1054 quotients [(I+)-(I-)]/[(I+)+(I-)]
 (Parsons and Flack (2004), Acta Cryst. A60, s61).
;
_refine_ls_abs_structure_Flack 0.005(7)
_refine_ls_extinction_method none
_refine_ls_goodness_of_fit_ref 1.055
_refine_ls_hydrogen_treatment mixed
_refine_ls_matrix_type full
_refine_ls_number_parameters 305
_refine_ls_number_reflns 4764
_refine_ls_number_restraints 0
_refine_ls_restrained_S_all 1.055
_refine_ls_R_factor_all 0.0899
_refine_ls_R_factor_gt 0.0500
_refine_ls_shift/su_max 0.000
_refine_ls_shift/su_mean 0.000
_refine_ls_structure_factor_coef Fsqd
_refine_ls_weighting_details
;
 w=1/[\s^2^(Fo^2^)+(0.0366P)^2^+0.2460P]
 where P=(Fo^2^+2Fc^2^)/3
;
_refine_ls_weighting_scheme calc
_refine_ls_wR_factor_gt 0.0892
_refine_ls_wR_factor_ref 0.1067
_reflns_Friedel_coverage 0.701
_reflns_Friedel_fraction_full 0.931
_reflns_Friedel_fraction_max 0.919
_reflns_number_gt 3238
_reflns_number_total 4764
_reflns_threshold_expression 'I > 2\s(I)'
_cod_data_source_file jo6b02949_si_002.cif
_cod_data_source_block sunqt0719
_cod_original_cell_volume 2511.04(17)
_cod_database_code 4032669
_reflns_odcompleteness_completeness 99.59
_reflns_odcompleteness_iscentric 1
_reflns_odcompleteness_theta 26.32
_olex2_refinement_description
;
1. Fixed Uiso
 At 1.2 times of:
  All C(H) groups, All C(H,H) groups
 At 1.5 times of:
  All C(H,H,H) groups
2.a Ternary CH refined with riding coordinates:
 C1(H1A), C2(H2), C3(H3)
2.b Secondary CH2 refined with riding coordinates:
 C13(H13A,H13B), C16(H16A,H16B), C21(H21A,H21B)
2.c Aromatic/amide H refined with riding coordinates:
 C6(H6), C7(H7), C9(H9), C10(H10), C18(H18), C19(H19)
2.d Idealised Me refined as rotating group:
 C14(H14A,H14B,H14C), C17(H17A,H17B,H17C), C22(H22A,H22B,H22C)
;
_shelx_space_group_comment
;
The symmetry employed for this shelxl refinement is uniquely defined
by the following loop, which should always be used as a source of
symmetry information in preference to the above space-group names.
They are only intended as comments.
;
_shelxl_version_number 2013-2

loop_
_space_group_symop_operation_xyz
'x, y, z'
'-x+1/2, -y, z+1/2'
'x+1/2, -y+1/2, -z'
'-x, y+1/2, -z+1/2'

loop_
_atom_site_label
_atom_site_type_symbol
_atom_site_fract_x
_atom_site_fract_y
_atom_site_fract_z
_atom_site_U_iso_or_equiv
_atom_site_adp_type
_atom_site_occupancy
_atom_site_site_symmetry_order
_atom_site_calc_flag
_atom_site_refinement_flags_posn
_atom_site_refinement_flags_adp
Br1 Br -0.10719(7) -0.69844(7) -0.00878(4) 0.0919(3) Uani 1 1 d . .
F1 F -0.6895(4) -0.4505(5) -0.05562(17) 0.1083(15) Uani 1 1 d . .
F2 F -0.7720(4) -0.3499(4) -0.12868(19) 0.0915(13) Uani 1 1 d . .
F3 F -0.8654(4) -0.5092(5) -0.0945(2) 0.1109(17) Uani 1 1 d . .
O1 O -0.6452(3) -0.2832(3) -0.25128(18) 0.0543(10) Uani 1 1 d . .
O2 O -0.8202(4) -0.3610(3) -0.29432(19) 0.0593(11) Uani 1 1 d . .
O3 O -0.7253(5) -0.6834(4) -0.31762(19) 0.0769(14) Uani 1 1 d . .
O4 O -0.6428(4) -0.5190(3) -0.36503(17) 0.0581(11) Uani 1 1 d . .
O5 O -0.2307(4) -0.3242(4) -0.3338(2) 0.0749(13) Uani 1 1 d . .
O6 O -0.1802(4) -0.5093(4) -0.3706(2) 0.0688(13) Uani 1 1 d . .
N1 N -0.7484(4) -0.5528(5) -0.2103(2) 0.0464(12) Uani 1 1 d . .
H1 H -0.761(6) -0.622(5) -0.216(3) 0.06(2) Uiso 1 1 d . .
C1 C -0.6803(5) -0.5448(5) -0.1520(2) 0.0456(13) Uani 1 1 d . .
H1A H -0.6729 -0.6275 -0.1344 0.055 Uiso 1 1 calc R U
C2 C -0.5460(5) -0.4940(5) -0.1658(2) 0.0385(12) Uani 1 1 d . .
H2 H -0.5477 -0.4044 -0.1603 0.046 Uiso 1 1 calc R U
C3 C -0.5308(5) -0.5211(4) -0.2347(2) 0.0369(12) Uani 1 1 d . .
H3 H -0.5101 -0.6088 -0.2387 0.044 Uiso 1 1 calc R U
C4 C -0.6683(5) -0.5037(4) -0.2589(2) 0.0380(12) Uani 1 1 d . .
C5 C -0.4397(5) -0.5452(5) -0.1277(2) 0.0414(13) Uani 1 1 d . .
C6 C -0.3411(6) -0.4700(5) -0.1099(3) 0.0596(17) Uani 1 1 d . .
H6 H -0.3416 -0.3874 -0.1213 0.072 Uiso 1 1 calc R U
C7 C -0.2410(6) -0.5146(6) -0.0751(3) 0.0678(19) Uani 1 1 d . .
H7 H -0.1750 -0.4628 -0.0636 0.081 Uiso 1 1 calc R U
C8 C -0.2411(5) -0.6354(6) -0.0583(3) 0.0548(15) Uani 1 1 d . .
C9 C -0.3358(6) -0.7129(5) -0.0763(3) 0.0557(15) Uani 1 1 d . .
H9 H -0.3340 -0.7955 -0.0650 0.067 Uiso 1 1 calc R U
C10 C -0.4338(5) -0.6684(5) -0.1112(2) 0.0462(14) Uani 1 1 d . .
H10 H -0.4974 -0.7220 -0.1239 0.055 Uiso 1 1 calc R U
C11 C -0.7535(6) -0.4628(8) -0.1084(3) 0.0717(19) Uani 1 1 d . .
C12 C -0.7069(5) -0.3693(5) -0.2680(2) 0.0405(13) Uani 1 1 d . .
C13 C -0.8784(6) -0.2378(5) -0.2973(3) 0.0685(19) Uani 1 1 d . .
H13A H -0.9315 -0.2319 -0.3333 0.082 Uiso 1 1 calc R U
H13B H -0.8127 -0.1755 -0.3003 0.082 Uiso 1 1 calc R U
C14 C -0.9552(7) -0.2157(7) -0.2423(4) 0.099(2) Uani 1 1 d . .
H14A H -0.9964 -0.1371 -0.2456 0.148 Uiso 1 1 calc R U
H14B H -0.9014 -0.2162 -0.2070 0.148 Uiso 1 1 calc R U
H14C H -1.0178 -0.2793 -0.2385 0.148 Uiso 1 1 calc R U
C15 C -0.6846(5) -0.5802(5) -0.3167(3) 0.0480(14) Uani 1 1 d . .
C16 C -0.6407(8) -0.5843(6) -0.4240(3) 0.076(2) Uani 1 1 d . .
H16A H -0.7043 -0.6489 -0.4239 0.091 Uiso 1 1 calc R U
H16B H -0.6611 -0.5271 -0.4566 0.091 Uiso 1 1 calc R U
C17 C -0.5157(8) -0.6384(8) -0.4351(4) 0.106(3) Uani 1 1 d . .
H17A H -0.5176 -0.6852 -0.4722 0.159 Uiso 1 1 calc R U
H17B H -0.4937 -0.6917 -0.4017 0.159 Uiso 1 1 calc R U
H17C H -0.4539 -0.5739 -0.4384 0.159 Uiso 1 1 calc R U
C18 C -0.4284(5) -0.4503(5) -0.2667(2) 0.0412(13) Uani 1 1 d . .
H18 H -0.4238 -0.3655 -0.2607 0.049 Uiso 1 1 calc R U
C19 C -0.3457(5) -0.5024(5) -0.3024(3) 0.0485(14) Uani 1 1 d . .
H19 H -0.3483 -0.5876 -0.3071 0.058 Uiso 1 1 calc R U
C20 C -0.2480(6) -0.4325(6) -0.3359(3) 0.0507(14) Uani 1 1 d . .
C21 C -0.0782(7) -0.4575(7) -0.4063(3) 0.087(2) Uani 1 1 d . .
H21A H -0.1115 -0.3989 -0.4356 0.104 Uiso 1 1 calc R U
H21B H -0.0188 -0.4149 -0.3800 0.104 Uiso 1 1 calc R U
C22 C -0.0160(9) -0.5570(9) -0.4373(4) 0.150(4) Uani 1 1 d . .
H22A H -0.0758 -0.5990 -0.4629 0.224 Uiso 1 1 calc R U
H22B H 0.0178 -0.6136 -0.4079 0.224 Uiso 1 1 calc R U
H22C H 0.0517 -0.5248 -0.4619 0.224 Uiso 1 1 calc R U

loop_
_atom_site_aniso_label
_atom_site_aniso_U_11
_atom_site_aniso_U_22
_atom_site_aniso_U_33
_atom_site_aniso_U_23
_atom_site_aniso_U_13
_atom_site_aniso_U_12
Br1 0.0837(5) 0.1107(6) 0.0812(5) 0.0109(5) -0.0267(5) 0.0284(4)
F1 0.098(3) 0.184(4) 0.043(2) -0.022(3) 0.004(2) 0.023(3)
F2 0.098(3) 0.095(3) 0.081(3) -0.019(2) 0.013(3) 0.034(2)
F3 0.067(3) 0.173(5) 0.093(3) -0.010(3) 0.038(3) -0.009(3)
O1 0.062(3) 0.035(2) 0.066(3) -0.0033(19) -0.006(2) -0.0028(18)
O2 0.057(2) 0.050(2) 0.071(3) -0.006(2) -0.017(2) 0.010(2)
O3 0.113(4) 0.050(3) 0.068(3) -0.017(2) 0.002(3) -0.028(3)
O4 0.090(3) 0.049(2) 0.036(2) -0.0063(19) 0.000(2) -0.001(2)
O5 0.095(3) 0.045(3) 0.084(3) -0.001(2) 0.034(3) -0.014(2)
O6 0.071(3) 0.057(3) 0.079(3) -0.002(2) 0.036(3) -0.002(2)
N1 0.047(3) 0.046(3) 0.046(3) -0.003(2) 0.000(2) -0.010(2)
C1 0.047(3) 0.046(3) 0.044(3) 0.006(3) 0.007(3) -0.004(3)
C2 0.044(3) 0.036(3) 0.036(3) -0.002(2) 0.000(3) -0.001(2)
C3 0.041(3) 0.032(3) 0.037(3) 0.001(2) 0.000(3) -0.002(2)
C4 0.044(3) 0.035(3) 0.035(3) 0.002(2) 0.003(3) 0.001(2)
C5 0.049(3) 0.042(3) 0.033(3) -0.002(3) 0.000(3) -0.005(3)
C6 0.063(4) 0.044(4) 0.072(4) 0.003(3) -0.016(4) -0.003(3)
C7 0.066(4) 0.059(4) 0.078(5) -0.007(3) -0.022(4) -0.002(3)
C8 0.060(4) 0.062(4) 0.043(3) 0.002(3) -0.006(3) 0.010(3)
C9 0.069(4) 0.044(3) 0.054(4) 0.013(3) 0.007(3) 0.007(3)
C10 0.051(3) 0.043(3) 0.044(3) 0.007(3) 0.000(3) -0.002(3)
C11 0.057(4) 0.115(6) 0.043(4) 0.000(4) 0.008(4) 0.007(4)
C12 0.044(3) 0.042(3) 0.035(3) -0.002(3) 0.002(3) 0.004(3)
C13 0.070(4) 0.057(4) 0.079(5) -0.002(3) -0.017(4) 0.019(3)
C14 0.084(5) 0.117(6) 0.095(6) -0.013(5) -0.003(5) 0.033(5)
C15 0.051(3) 0.051(4) 0.042(3) -0.005(3) 0.000(3) 0.002(3)
C16 0.123(7) 0.065(4) 0.039(4) -0.010(3) -0.001(4) -0.003(4)
C17 0.131(8) 0.102(6) 0.086(6) -0.037(5) 0.035(6) -0.002(6)
C18 0.048(3) 0.036(3) 0.039(3) 0.004(3) 0.001(3) 0.001(2)
C19 0.052(3) 0.041(3) 0.052(4) 0.004(3) 0.011(3) 0.001(3)
C20 0.051(3) 0.055(4) 0.046(4) 0.007(3) 0.013(3) 0.005(3)
C21 0.074(5) 0.103(6) 0.082(5) 0.007(5) 0.037(4) -0.013(4)
C22 0.148(9) 0.160(9) 0.141(9) 0.008(8) 0.100(8) 0.041(8)

loop_
_atom_type_symbol
_atom_type_description
_atom_type_scat_dispersion_real
_atom_type_scat_dispersion_imag
_atom_type_scat_source
C C 0.0033 0.0016 'International Tables Vol C Tables 4.2.6.8 and 6.1.1.4'
H H 0.0000 0.0000 'International Tables Vol C Tables 4.2.6.8 and 6.1.1.4'
N N 0.0061 0.0033 'International Tables Vol C Tables 4.2.6.8 and 6.1.1.4'
O O 0.0106 0.0060 'International Tables Vol C Tables 4.2.6.8 and 6.1.1.4'
Br Br -0.2901 2.4595 'International Tables Vol C Tables 4.2.6.8 and 6.1.1.4'
F F 0.0171 0.0103 'International Tables Vol C Tables 4.2.6.8 and 6.1.1.4'

loop_
_geom_angle_atom_site_label_1
_geom_angle_atom_site_label_2
_geom_angle_atom_site_label_3
_geom_angle
C12 O2 C13 117.1(4)
C15 O4 C16 117.7(4)
C20 O6 C21 117.7(5)
C1 N1 H1 107(5)
C4 N1 H1 110(5)
C4 N1 C1 109.2(4)
N1 C1 H1A 109.2
N1 C1 C2 107.4(4)
N1 C1 C11 109.5(5)
C2 C1 H1A 109.2
C11 C1 H1A 109.2
C11 C1 C2 112.3(5)
C1 C2 H2 108.2
C3 C2 C1 102.6(4)
C3 C2 H2 108.2
C5 C2 C1 116.3(4)
C5 C2 H2 108.2
C5 C2 C3 113.2(4)
C2 C3 H3 107.1
C2 C3 C4 102.3(4)
C4 C3 H3 107.1
C18 C3 C2 115.7(4)
C18 C3 H3 107.1
C18 C3 C4 116.7(4)
N1 C4 C3 104.3(4)
N1 C4 C12 106.8(4)
N1 C4 C15 110.0(4)
C12 C4 C3 114.2(4)
C15 C4 C3 108.8(4)
C15 C4 C12 112.4(4)
C6 C5 C2 120.1(5)
C6 C5 C10 117.5(5)
C10 C5 C2 122.3(5)
C5 C6 H6 119.2
C5 C6 C7 121.5(6)
C7 C6 H6 119.2
C6 C7 H7 120.5
C8 C7 C6 118.9(6)
C8 C7 H7 120.5
C7 C8 Br1 119.9(5)
C7 C8 C9 121.0(6)
C9 C8 Br1 119.1(4)
C8 C9 H9 120.1
C8 C9 C10 119.7(5)
C10 C9 H9 120.1
C5 C10 H10 119.4
C9 C10 C5 121.2(5)
C9 C10 H10 119.4
F1 C11 C1 110.2(6)
F2 C11 F1 105.8(6)
F2 C11 F3 107.4(6)
F2 C11 C1 114.0(5)
F3 C11 F1 106.8(6)
F3 C11 C1 112.2(6)
O1 C12 O2 124.6(5)
O1 C12 C4 124.1(5)
O2 C12 C4 111.2(4)
O2 C13 H13A 109.7
O2 C13 H13B 109.7
O2 C13 C14 110.0(6)
H13A C13 H13B 108.2
C14 C13 H13A 109.7
C14 C13 H13B 109.7
C13 C14 H14A 109.5
C13 C14 H14B 109.5
C13 C14 H14C 109.5
H14A C14 H14B 109.5
H14A C14 H14C 109.5
H14B C14 H14C 109.5
O3 C15 O4 125.0(5)
O3 C15 C4 124.3(5)
O4 C15 C4 110.7(5)
O4 C16 H16A 109.5
O4 C16 H16B 109.5
H16A C16 H16B 108.1
C17 C16 O4 110.6(6)
C17 C16 H16A 109.5
C17 C16 H16B 109.5
C16 C17 H17A 109.5
C16 C17 H17B 109.5
C16 C17 H17C 109.5
H17A C17 H17B 109.5
H17A C17 H17C 109.5
H17B C17 H17C 109.5
C3 C18 H18 118.6
C19 C18 C3 122.8(5)
C19 C18 H18 118.6
C18 C19 H19 118.5
C18 C19 C20 123.0(5)
C20 C19 H19 118.5
O5 C20 O6 123.8(5)
O5 C20 C19 126.5(5)
O6 C20 C19 109.7(5)
O6 C21 H21A 110.1
O6 C21 H21B 110.1
H21A C21 H21B 108.5
C22 C21 O6 107.8(6)
C22 C21 H21A 110.1
C22 C21 H21B 110.1
C21 C22 H22A 109.5
C21 C22 H22B 109.5
C21 C22 H22C 109.5
H22A C22 H22B 109.5
H22A C22 H22C 109.5
H22B C22 H22C 109.5

loop_
_geom_bond_atom_site_label_1
_geom_bond_atom_site_label_2
_geom_bond_distance
Br1 C8 1.909(6)
F1 C11 1.346(7)
F2 C11 1.319(8)
F3 C11 1.320(8)
O1 C12 1.196(6)
O2 C12 1.331(6)
O2 C13 1.473(6)
O3 C15 1.200(6)
O4 C15 1.327(6)
O4 C16 1.475(6)
O5 C20 1.190(6)
O6 C20 1.335(7)
O6 C21 1.445(7)
N1 H1 0.78(6)
N1 C1 1.469(7)
N1 C4 1.461(6)
C1 H1A 0.9800
C1 C2 1.551(7)
C1 C11 1.518(9)
C2 H2 0.9800
C2 C3 1.546(7)
C2 C5 1.505(7)
C3 H3 0.9800
C3 C4 1.557(7)
C3 C18 1.500(7)
C4 C12 1.527(7)
C4 C15 1.525(7)
C5 C6 1.380(7)
C5 C10 1.387(7)
C6 H6 0.9300
C6 C7 1.390(8)
C7 H7 0.9300
C7 C8 1.361(8)
C8 C9 1.365(8)
C9 H9 0.9300
C9 C10 1.374(7)
C10 H10 0.9300
C13 H13A 0.9700
C13 H13B 0.9700
C13 C14 1.473(9)
C14 H14A 0.9600
C14 H14B 0.9600
C14 H14C 0.9600
C16 H16A 0.9700
C16 H16B 0.9700
C16 C17 1.464(10)
C17 H17A 0.9600
C17 H17B 0.9600
C17 H17C 0.9600
C18 H18 0.9300
C18 C19 1.303(7)
C19 H19 0.9300
C19 C20 1.476(8)
C21 H21A 0.9700
C21 H21B 0.9700
C21 C22 1.435(10)
C22 H22A 0.9600
C22 H22B 0.9600
C22 H22C 0.9600

loop_
_geom_torsion_atom_site_label_1
_geom_torsion_atom_site_label_2
_geom_torsion_atom_site_label_3
_geom_torsion_atom_site_label_4
_geom_torsion
Br1 C8 C9 C10 179.1(4)
N1 C1 C2 C3 -20.1(5)
N1 C1 C2 C5 -144.1(5)
N1 C1 C11 F1 -177.5(5)
N1 C1 C11 F2 -58.6(7)
N1 C1 C11 F3 63.7(7)
N1 C4 C12 O1 105.7(6)
N1 C4 C12 O2 -71.4(5)
N1 C4 C15 O3 -20.4(8)
N1 C4 C15 O4 162.2(4)
C1 N1 C4 C3 25.3(5)
C1 N1 C4 C12 -95.9(5)
C1 N1 C4 C15 141.9(5)
C1 C2 C3 C4 34.2(4)
C1 C2 C3 C18 162.2(4)
C1 C2 C5 C6 -143.4(5)
C1 C2 C5 C10 39.0(7)
C2 C1 C11 F1 -58.2(7)
C2 C1 C11 F2 60.6(7)
C2 C1 C11 F3 -177.1(5)
C2 C3 C4 N1 -37.1(5)
C2 C3 C4 C12 79.1(5)
C2 C3 C4 C15 -154.4(4)
C2 C3 C18 C19 131.8(5)
C2 C5 C6 C7 -179.5(5)
C2 C5 C10 C9 -179.9(5)
C3 C2 C5 C6 98.2(6)
C3 C2 C5 C10 -79.4(6)
C3 C4 C12 O1 -9.0(7)
C3 C4 C12 O2 173.8(4)
C3 C4 C15 O3 93.3(6)
C3 C4 C15 O4 -84.1(5)
C3 C18 C19 C20 177.5(5)
C4 N1 C1 C2 -3.3(6)
C4 N1 C1 C11 118.9(5)
C4 C3 C18 C19 -107.7(6)
C5 C2 C3 C4 160.2(4)
C5 C2 C3 C18 -71.7(6)
C5 C6 C7 C8 -0.3(10)
C6 C5 C10 C9 2.4(8)
C6 C7 C8 Br1 -178.4(5)
C6 C7 C8 C9 1.7(10)
C7 C8 C9 C10 -1.0(9)
C8 C9 C10 C5 -1.1(8)
C10 C5 C6 C7 -1.7(9)
C11 C1 C2 C3 -140.6(5)
C11 C1 C2 C5 95.4(6)
C12 O2 C13 C14 -89.7(7)
C12 C4 C15 O3 -139.2(6)
C12 C4 C15 O4 43.4(6)
C13 O2 C12 O1 -6.4(8)
C13 O2 C12 C4 170.7(5)
C15 O4 C16 C17 -94.7(7)
C15 C4 C12 O1 -133.6(6)
C15 C4 C12 O2 49.2(6)
C16 O4 C15 O3 -2.9(9)
C16 O4 C15 C4 174.5(5)
C18 C3 C4 N1 -164.5(4)
C18 C3 C4 C12 -48.3(6)
C18 C3 C4 C15 78.1(5)
C18 C19 C20 O5 1.7(10)
C18 C19 C20 O6 -177.6(5)
C20 O6 C21 C22 177.5(7)
C21 O6 C20 O5 1.5(9)
C21 O6 C20 C19 -179.1(5)
